data_4504421
loop_
_publ_author_name
'Katz, Michael J.'
'Kaluarachchi, Harini'
'Batchelor, Raymond J.'
'Schatte, Gabriele'
'Leznoff, Daniel B.'

_publ_section_title
;
 A Concert of Weak Interactions Generates the Very Complex
 {Cu(tmeda)[Au(CN)4]2}&#x00B7;1/3H2O Structure
;
_journal_issue 10
_journal_name_full 'Crystal Growth &amp; Design'
_journal_page_first 1946
_journal_paper_doi 10.1021/cg070557r
_journal_volume 7
_journal_year 2007
_chemical_formula_moiety 'C42 H50 Au6 Cu3 N30 O1'
_chemical_formula_sum 'C42 H50 Au6 Cu3 N30 O'
_chemical_formula_weight 2363.50
_chemical_name_systematic ?
_space_group_IT_number 15
_symmetry_cell_setting monoclinic
_symmetry_space_group_name_Hall '-C 2yc'
_symmetry_space_group_name_H-M 'C 1 2/c 1'
_atom_sites_solution_hydrogens geom
_atom_sites_solution_primary direct
_cell_angle_alpha 90
_cell_angle_beta 100.313(2)
_cell_angle_gamma 90
_cell_formula_units_Z 8
_cell_length_a 49.060(2)
_cell_length_b 24.6174(8)
_cell_length_c 11.4733(6)
_cell_measurement_reflns_used 10321
_cell_measurement_temperature 293
_cell_measurement_theta_max 72.1250
_cell_measurement_theta_min 1.8308
_cell_volume 13632.8(10)
_computing_cell_refinement
;  
 CrystalClear (Rigaku Corp., 2000)
;
_computing_data_collection
; 
 CrystalClear (Rigaku Corp., 2000)
;
_computing_data_reduction
;
 CrystalClear (Rigaku Corp., 2000)''
;
_computing_structure_solution
; 
 SIR92 (Altomare et al, 1994) 
;
_diffrn_ambient_temperature 293.1500
_diffrn_detector_area_resol_mean 10.0000
_diffrn_measured_fraction_theta_full 0.994
_diffrn_measured_fraction_theta_max 0.907
_diffrn_measurement_details
;
scan:
 Number of images: 36
            Slice: 0.0000 - 180.0000
      Image width: 5.0000
         Exp time: 280.0000
    Rotation axis: Omega
            Omega: 0.0000
              Chi: 0.0000
              Phi: 0.0000
              XTD: 127.4000
           2theta: -0.0026
scan:
 Number of images: 36
            Slice: 0.0000 - 180.0000
      Image width: 5.0000
         Exp time: 280.0000
    Rotation axis: Omega
            Omega: 0.0000
              Chi: 45.0000
              Phi: 0.0000
              XTD: 127.4000
           2theta: -0.0026
scan:
 Number of images: 36
            Slice: 0.0000 - 180.0000
      Image width: 5.0000
         Exp time: 280.0000
    Rotation axis: Omega
            Omega: 0.0000
              Chi: 45.0000
              Phi: 90.0000
              XTD: 127.4000
           2theta: -0.0026
scan:
 Number of images: 36
            Slice: 0.0000 - 180.0000
      Image width: 5.0000
         Exp time: 280.0000
    Rotation axis: Omega
            Omega: 0.0000
              Chi: 45.0000
              Phi: 180.0000
              XTD: 127.4000
           2theta: -0.0026
scan:
 Number of images: 36
            Slice: 0.0000 - 180.0000
      Image width: 5.0000
         Exp time: 280.0000
    Rotation axis: Omega
            Omega: 0.0000
              Chi: 45.0000
              Phi: 270.0000
              XTD: 127.4000
           2theta: -0.0026

;
_diffrn_measurement_device_details
;
Crystal Goniometer
;
_diffrn_measurement_device_type
;
RAXIS conversion
;
_diffrn_measurement_method dtprofit.ref
_diffrn_orient_matrix_type d*Trek
_diffrn_orient_matrix_UB_11 0.0012
_diffrn_orient_matrix_UB_12 0.0205
_diffrn_orient_matrix_UB_13 0.0024
_diffrn_orient_matrix_UB_21 0.0023
_diffrn_orient_matrix_UB_22 -0.0048
_diffrn_orient_matrix_UB_23 0.0403
_diffrn_orient_matrix_UB_31 0.0878
_diffrn_orient_matrix_UB_32 0.0112
_diffrn_orient_matrix_UB_33 -0.0038
_diffrn_radiation_detector RX
_diffrn_radiation_monochromator 'Graphite Monochromator'
_diffrn_radiation_source 'Sealed Tube'
_diffrn_radiation_type Copper
_diffrn_radiation_wavelength 1.5418
_diffrn_reflns_av_R_equivalents 0.0800
_diffrn_reflns_limit_h_max 60
_diffrn_reflns_limit_h_min -60
_diffrn_reflns_limit_k_max 30
_diffrn_reflns_limit_k_min -30
_diffrn_reflns_limit_l_max 7
_diffrn_reflns_limit_l_min -12
_diffrn_reflns_number 78312
_diffrn_reflns_reduction_process 'Lp corrections applied'
_diffrn_reflns_theta_full 72.1250
_diffrn_reflns_theta_max 72.1250
_diffrn_reflns_theta_min 1.8308
_diffrn_source_current 42.0000
_diffrn_source_power 1.9320
_diffrn_source_voltage 46.0000
_diffrn_standards_decay_% 'no decay'
_exptl_absorpt_coefficient_mu 25.064
_exptl_absorpt_correction_T_max 1.0000
_exptl_absorpt_correction_T_min 0.1382
_exptl_absorpt_correction_type numerical
_exptl_crystal_colour Blue
_exptl_crystal_density_diffrn 2.303
_exptl_crystal_description Needle
_exptl_crystal_F_000 8648
_exptl_crystal_size_max 0.4
_exptl_crystal_size_mid 0.08
_exptl_crystal_size_min 0.07
_refine_diff_density_max 1.08
_refine_diff_density_min -2.69
_refine_ls_extinction_method None
_refine_ls_goodness_of_fit_ref 0.8671
_refine_ls_hydrogen_treatment constr
_refine_ls_matrix_type full
_refine_ls_number_parameters 746
_refine_ls_number_reflns 8331
_refine_ls_number_restraints 0
_refine_ls_R_factor_all 0.0698
_refine_ls_R_factor_gt 0.0364
_refine_ls_shift/su_max 0.001380
_refine_ls_structure_factor_coef F
_refine_ls_weighting_details
;
 w=1/[\s^2^(F^2^) + ( 0.01*P)^2^] 
 ,where P=(max(Fo^2^,0) + 2Fc^2^)/3 
;
_refine_ls_weighting_scheme calc
_refine_ls_wR_factor_all 0.1225
_refine_ls_wR_factor_gt 0.0490
_refine_ls_wR_factor_ref 0.0490
_reflns_limit_h_max 59
_reflns_limit_h_min -60
_reflns_limit_k_max 30
_reflns_limit_k_min 0
_reflns_limit_l_max 12
_reflns_limit_l_min 0
_reflns_number_gt 8331
_reflns_number_total 12235
_reflns_threshold_expression I>3.0\s(I)
_oxford_diffrn_Wilson_scale 29.51
_oxford_refine_ls_scale 0.2234(2)
_cod_data_source_file cg070557rsi20070619_053506.cif
_cod_data_source_block {Cu(TMEDA)[Au(CN)4]2}.1/3(H2O)
_cod_depositor_comments
;
The following automatic conversions were performed:

'_symmetry_cell_setting' value 'Monoclinic' changed to 'monoclinic'
according to /home/saulius/struct/CIF-dictionaries/cif_core.dic
dictionary named 'cif_core.dic' version 2.4.1 from
2010-06-29.

'_exptl_absorpt_correction_type' value 'Numerical'
changed to 'numerical' according to
/home/saulius/struct/CIF-dictionaries/cif_core.dic dictionary named
'cif_core.dic' version 2.4.1 from
2010-06-29.

'_refine_ls_matrix_type' value 'Full' changed to 'full'
according to /home/saulius/struct/CIF-dictionaries/cif_core.dic
dictionary named 'cif_core.dic' version 2.4.1 from 2010-06-29.

Automatic conversion script
Id: cif_fix_values 1715 2011-07-08 13:25:40Z adriana 
;
_cod_original_cell_volume 13632.9(10)
_cod_original_sg_symbol_H-M 'C 1 2/c 1 '
_cod_original_formula_sum 'C42 H50 Au6 Cu3 N30 O1'
_cod_database_code 4504421
_diffrn_number_total 78312
_diffrn_reflns_av_sigmai/deti 0.1408

loop_
_symmetry_equiv_pos_as_xyz
x,y,z
-x,-y,-z
x+1/2,y+1/2,z
-x+1/2,-y+1/2,-z
-x,y,-z+1/2
x,-y,z+1/2
-x+1/2,y+1/2,-z+1/2
x+1/2,-y+1/2,z+1/2

loop_
_atom_site_label
_atom_site_type_symbol
_atom_site_fract_x
_atom_site_fract_y
_atom_site_fract_z
_atom_site_U_iso_or_equiv
_atom_site_occupancy
_atom_site_adp_type
_atom_site_refinement_flags_posn
_atom_site_refinement_flags_adp
_atom_site_disorder_group
Au1 Au 0.5000 -0.5000 1.0000 0.0358 1.0000 Uani S . .
Au2 Au 0.370243(10) -0.29280(2) 1.05100(5) 0.0395 1.0000 Uani . . .
Au3 Au 0.446593(11) -0.19762(2) 1.37774(5) 0.0458 1.0000 Uani . . .
Au4 Au 0.336447(10) 0.01053(2) 1.05586(5) 0.0368 1.0000 Uani . . .
Au5 Au 0.329055(11) -0.15658(2) 1.39326(5) 0.0402 1.0000 Uani . . .
Au6 Au 0.213370(10) 0.07171(2) 0.68841(5) 0.0401 1.0000 Uani . . .
Au7 Au 0.5000 -0.32448(3) 1.2500 0.0443 1.0000 Uani S T .
Cu1 Cu 0.42197(4) -0.39922(7) 0.72335(16) 0.0453 1.0000 Uani . . .
Cu2 Cu 0.41094(4) -0.11331(7) 0.93793(18) 0.0485 1.0000 Uani . . .
Cu3 Cu 0.26268(4) -0.10801(7) 0.79722(16) 0.0426 1.0000 Uani . . .
O1 O 0.44368(18) -0.3321(3) 0.7509(7) 0.0473 1.0000 Uani . . .
N1 N 0.3928(2) -0.3630(5) 0.5961(10) 0.0552 1.0000 Uani . . .
N2 N 0.3986(2) -0.4683(5) 0.6929(10) 0.0557 1.0000 Uani . . .
N3 N 0.4355(3) -0.0457(5) 0.9322(12) 0.0686 1.0000 Uani . . .
N4 N 0.4393(2) -0.1546(5) 0.8653(10) 0.0541 1.0000 Uani . . .
N5 N 0.2343(2) -0.1539(4) 0.6901(10) 0.0496 1.0000 Uani . . .
N6 N 0.2823(2) -0.1795(4) 0.8495(10) 0.0526 1.0000 Uani . . .
N11 N 0.4554(3) -0.5758(5) 1.0752(11) 0.0690 1.0000 Uani . . .
N12 N 0.4516(2) -0.4386(4) 0.8399(9) 0.0461 1.0000 Uani . . .
N21 N 0.4029(2) -0.3642(5) 0.8923(10) 0.0601 1.0000 Uani . . .
N22 N 0.3897(2) -0.1832(4) 0.9506(10) 0.0525 1.0000 Uani . . .
N23 N 0.3335(3) -0.2282(5) 1.1996(10) 0.0741 1.0000 Uani . . .
N24 N 0.3531(3) -0.3977(5) 1.1726(15) 0.1022 1.0000 Uani . . .
N31 N 0.4265(3) -0.1299(5) 1.1472(11) 0.0709 1.0000 Uani . . .
N32 N 0.4242(3) -0.3016(6) 1.2327(12) 0.0836 1.0000 Uani . . .
N33 N 0.4696(3) -0.2716(5) 1.5954(11) 0.0717 1.0000 Uani . . .
N34 N 0.4729(3) -0.0986(6) 1.5234(14) 0.0919 1.0000 Uani . . .
N41 N 0.3807(2) -0.0674(4) 0.9808(10) 0.0527 1.0000 Uani . . .
N42 N 0.2913(2) -0.0634(4) 0.9046(10) 0.0562 1.0000 Uani . . .
N43 N 0.2942(3) 0.0880(5) 1.1425(11) 0.0669 1.0000 Uani . . .
N44 N 0.3807(2) 0.0844(5) 1.2076(11) 0.0634 1.0000 Uani . . .
N51 N 0.3429(3) -0.0530(5) 1.2576(12) 0.0861 1.0000 Uani . . .
N52 N 0.3926(2) -0.1809(6) 1.4683(11) 0.0790 1.0000 Uani . . .
N53 N 0.3135(3) -0.2514(5) 1.5484(12) 0.0795 1.0000 Uani . . .
N54 N 0.2660(2) -0.1321(6) 1.3045(12) 0.0853 1.0000 Uani . . .
N61 N 0.2454(2) -0.0388(4) 0.7353(10) 0.0508 1.0000 Uani . . .
N62 N 0.2351(2) 0.1000(5) 0.4548(12) 0.0704 1.0000 Uani . . .
N63 N 0.1770(3) 0.1755(5) 0.6482(12) 0.0782 1.0000 Uani . . .
N64 N 0.1920(3) 0.0444(6) 0.9247(13) 0.0820 1.0000 Uani . . .
N71 N 0.5000 -0.1962(7) 1.2500 0.0673 1.0000 Uani S T .
N72 N 0.5276(3) -0.3266(5) 1.5183(11) 0.0761 1.0000 Uani . . .
N73 N 0.5000 -0.4515(7) 1.2500 0.0917 1.0000 Uani S T .
C11 C 0.4722(3) -0.5514(5) 1.0471(12) 0.0513 1.0000 Uani . . .
C12 C 0.4686(2) -0.4591(5) 0.8987(11) 0.0410 1.0000 Uani . . .
C21 C 0.3920(2) -0.3378(5) 0.9545(11) 0.0455 1.0000 Uani . . .
C22 C 0.3815(3) -0.2230(5) 0.9816(11) 0.0441 1.0000 Uani . . .
C23 C 0.3471(3) -0.2514(5) 1.1472(11) 0.0487 1.0000 Uani . . .
C24 C 0.3594(3) -0.3598(6) 1.1264(13) 0.0585 1.0000 Uani . . .
C31 C 0.4332(3) -0.1529(6) 1.2340(14) 0.0630 1.0000 Uani . . .
C32 C 0.4326(3) -0.2648(6) 1.2883(13) 0.0619 1.0000 Uani . . .
C33 C 0.4618(3) -0.2443(5) 1.5183(13) 0.0563 1.0000 Uani . . .
C34 C 0.4623(3) -0.1340(6) 1.4696(13) 0.0562 1.0000 Uani . . .
C41 C 0.3646(3) -0.0385(5) 1.0081(12) 0.0468 1.0000 Uani . . .
C42 C 0.3063(3) -0.0365(5) 0.9601(11) 0.0443 1.0000 Uani . . .
C43 C 0.3086(3) 0.0597(5) 1.1086(11) 0.0455 1.0000 Uani . . .
C44 C 0.3656(3) 0.0594(5) 1.1489(12) 0.0492 1.0000 Uani . . .
C51 C 0.3377(3) -0.0912(6) 1.3012(12) 0.0563 1.0000 Uani . . .
C52 C 0.3694(3) -0.1718(6) 1.4438(12) 0.0553 1.0000 Uani . . .
C53 C 0.3197(2) -0.2169(6) 1.4912(12) 0.0471 1.0000 Uani . . .
C54 C 0.2875(3) -0.1422(6) 1.3366(13) 0.0607 1.0000 Uani . . .
C61 C 0.2347(3) 0.0016(5) 0.7130(12) 0.0491 1.0000 Uani . . .
C62 C 0.2262(3) 0.0891(6) 0.5334(13) 0.0535 1.0000 Uani . . .
C63 C 0.1902(3) 0.1392(5) 0.6652(13) 0.0574 1.0000 Uani . . .
C64 C 0.1997(3) 0.0538(6) 0.8398(12) 0.0488 1.0000 Uani . . .
C71 C 0.5000 -0.2415(8) 1.2500 0.0472 1.0000 Uani S T .
C72 C 0.5181(3) -0.3257(6) 1.4228(12) 0.0518 1.0000 Uani . . .
C73 C 0.5000 -0.4056(9) 1.2500 0.0645 1.0000 Uani S T .
C101 C 0.3680(4) -0.3978(8) 0.5787(19) 0.1256 1.0000 Uani . . .
C102 C 0.3821(5) -0.3108(8) 0.6340(17) 0.1470 1.0000 Uani . . .
C103 C 0.4026(3) -0.3514(8) 0.4853(14) 0.1038 1.0000 Uani . . .
C201 C 0.3763(3) -0.4551(7) 0.5866(17) 0.0971 1.0000 Uani . . .
C202 C 0.3858(4) -0.4803(7) 0.7959(15) 0.1255 1.0000 Uani . . .
C203 C 0.4144(4) -0.5162(6) 0.6611(16) 0.0958 1.0000 Uani . . .
C301 C 0.4565(5) -0.0655(9) 0.878(4) 0.2400 1.0000 Uani . . 1
C302 C 0.4442(6) -0.0229(9) 1.0505(18) 0.1952 1.0000 Uani . . .
C303 C 0.4231(4) -0.0002(6) 0.8638(15) 0.0883 1.0000 Uani . . .
C401 C 0.4600(4) -0.1138(9) 0.8373(19) 0.1204 1.0000 Uani . . .
C402 C 0.4546(4) -0.1960(8) 0.9486(15) 0.1231 1.0000 Uani . . .
C403 C 0.4267(3) -0.1832(6) 0.7544(14) 0.0819 1.0000 Uani . . .
C501 C 0.2387(3) -0.2093(6) 0.7349(16) 0.0873 1.0000 Uani . . .
C502 C 0.2052(3) -0.1400(6) 0.6935(14) 0.0775 1.0000 Uani . . .
C503 C 0.2376(3) -0.1483(6) 0.5621(13) 0.0785 1.0000 Uani . . .
C601 C 0.2687(3) -0.2218(6) 0.7661(16) 0.0780 1.0000 Uani . . .
C602 C 0.2786(4) -0.1932(6) 0.9714(14) 0.0936 1.0000 Uani . . .
C603 C 0.3129(3) -0.1788(5) 0.8432(15) 0.0748 1.0000 Uani . . .
H11 H 0.4520 -0.3128 0.7004 0.05(3) 1.0000 Uiso R . .
H12 H 0.4529 -0.3305 0.8260 0.05(3) 1.0000 Uiso R . .
H1011 H 0.3566 -0.3901 0.6387 0.26(4) 1.0000 Uiso R . .
H1012 H 0.3572 -0.3922 0.4998 0.26(4) 1.0000 Uiso R . .
H1021 H 0.3979 -0.2883 0.6671 0.189(13) 1.0000 Uiso R . .
H1022 H 0.3713 -0.3174 0.6960 0.188(13) 1.0000 Uiso R . .
H1023 H 0.3710 -0.2930 0.5695 0.188(13) 1.0000 Uiso R . .
H1031 H 0.4204 -0.3326 0.5040 0.144(13) 1.0000 Uiso R . .
H1032 H 0.4047 -0.3840 0.4443 0.143(13) 1.0000 Uiso R . .
H1033 H 0.3895 -0.3273 0.4369 0.143(13) 1.0000 Uiso R . .
H2011 H 0.3833 -0.4644 0.5168 0.22(4) 1.0000 Uiso R . .
H2012 H 0.3603 -0.4770 0.5934 0.22(4) 1.0000 Uiso R . .
H2021 H 0.4001 -0.4890 0.8605 0.166(13) 1.0000 Uiso R . .
H2022 H 0.3740 -0.5116 0.7770 0.166(13) 1.0000 Uiso R . .
H2023 H 0.3754 -0.4500 0.8129 0.166(13) 1.0000 Uiso R . .
H2031 H 0.4284 -0.5252 0.7266 0.130(13) 1.0000 Uiso R . .
H2032 H 0.4226 -0.5075 0.5934 0.130(13) 1.0000 Uiso R . .
H2033 H 0.4017 -0.5463 0.6428 0.130(13) 1.0000 Uiso R . .
H3011 H 0.4732 -0.0610 0.9390 0.31(4) 1.0000 Uiso R . 1
H3012 H 0.4573 -0.0404 0.8127 0.31(4) 1.0000 Uiso R . 1
H3021 H 0.4292 -0.0265 1.0964 0.236(13) 1.0000 Uiso R . .
H3022 H 0.4599 -0.0423 1.0886 0.236(13) 1.0000 Uiso R . .
H3023 H 0.4480 0.0150 1.0450 0.236(13) 1.0000 Uiso R . .
H3031 H 0.4076 0.0134 0.8984 0.117(13) 1.0000 Uiso R . .
H3032 H 0.4365 0.0283 0.8652 0.116(13) 1.0000 Uiso R . .
H3033 H 0.4166 -0.0123 0.7845 0.116(13) 1.0000 Uiso R . .
H4011 H 0.4788 -0.1274 0.8673 0.26(4) 1.0000 Uiso R . .
H4012 H 0.4573 -0.1109 0.7508 0.26(4) 1.0000 Uiso R . .
H4021 H 0.4410 -0.2227 0.9663 0.177(13) 1.0000 Uiso R . .
H4022 H 0.4679 -0.2137 0.9134 0.177(13) 1.0000 Uiso R . .
H4023 H 0.4625 -0.1785 1.0204 0.177(13) 1.0000 Uiso R . .
H4031 H 0.4112 -0.2044 0.7653 0.119(13) 1.0000 Uiso R . .
H4032 H 0.4400 -0.2065 0.7283 0.119(13) 1.0000 Uiso R . .
H4033 H 0.4206 -0.1572 0.6903 0.119(13) 1.0000 Uiso R . .
H5011 H 0.2304 -0.2132 0.8055 0.21(4) 1.0000 Uiso R . .
H5012 H 0.2303 -0.2352 0.6744 0.21(4) 1.0000 Uiso R . .
H5021 H 0.2015 -0.1036 0.6657 0.108(13) 1.0000 Uiso R . .
H5022 H 0.2025 -0.1421 0.7748 0.107(13) 1.0000 Uiso R . .
H5023 H 0.1930 -0.1646 0.6461 0.107(13) 1.0000 Uiso R . .
H5031 H 0.2378 -0.1117 0.5396 0.099(13) 1.0000 Uiso R . .
H5032 H 0.2549 -0.1654 0.5524 0.100(13) 1.0000 Uiso R . .
H5033 H 0.2229 -0.1675 0.5120 0.099(13) 1.0000 Uiso R . .
H6011 H 0.2714 -0.2569 0.8025 0.21(4) 1.0000 Uiso R . .
H6012 H 0.2772 -0.2218 0.6949 0.21(4) 1.0000 Uiso R . .
H6021 H 0.2911 -0.1711 1.0274 0.138(13) 1.0000 Uiso R . .
H6022 H 0.2838 -0.2310 0.9863 0.138(13) 1.0000 Uiso R . .
H6023 H 0.2603 -0.1876 0.9785 0.138(13) 1.0000 Uiso R . .
H6031 H 0.3227 -0.1557 0.9033 0.104(13) 1.0000 Uiso R . .
H6032 H 0.3200 -0.2153 0.8529 0.104(13) 1.0000 Uiso R . .
H6033 H 0.3150 -0.1654 0.7654 0.104(13) 1.0000 Uiso R . .

loop_
_atom_site_aniso_label
_atom_site_aniso_U_11
_atom_site_aniso_U_22
_atom_site_aniso_U_33
_atom_site_aniso_U_23
_atom_site_aniso_U_13
_atom_site_aniso_U_12
Au1 0.0363(4) 0.0337(4) 0.0387(5) 0.0043(3) 0.0104(3) 0.0041(3)
Au2 0.0401(3) 0.0372(3) 0.0433(3) -0.0036(2) 0.0129(2) 0.0037(2)
Au3 0.0414(3) 0.0556(4) 0.0412(4) 0.0049(3) 0.0100(2) 0.0028(3)
Au4 0.0374(3) 0.0336(3) 0.0407(3) -0.0005(2) 0.0108(2) 0.0028(2)
Au5 0.0430(3) 0.0390(3) 0.0396(3) 0.0004(2) 0.0102(2) 0.0040(2)
Au6 0.0356(3) 0.0366(3) 0.0487(4) 0.0006(2) 0.0087(2) 0.0037(2)
Au7 0.0508(5) 0.0432(4) 0.0388(5) 0.0000 0.0072(4) 0.0000
Cu1 0.0450(11) 0.0396(10) 0.0495(12) 0.0058(9) 0.0034(9) 0.0000(8)
Cu2 0.0439(10) 0.0399(10) 0.0662(14) -0.0073(9) 0.0222(10) 0.0007(8)
Cu3 0.0403(10) 0.0342(10) 0.0519(12) -0.0004(8) 0.0041(8) 0.0008(8)
O1 0.067(6) 0.044(5) 0.030(5) 0.008(4) 0.005(4) -0.005(4)
N1 0.048(7) 0.056(7) 0.054(8) 0.007(6) -0.013(6) -0.004(6)
N2 0.049(7) 0.053(7) 0.063(8) 0.000(6) 0.004(6) -0.007(6)
N3 0.069(9) 0.049(7) 0.086(10) 0.008(7) 0.007(8) -0.013(6)
N4 0.038(6) 0.082(9) 0.044(7) 0.000(6) 0.014(5) 0.023(6)
N5 0.057(7) 0.036(6) 0.055(8) 0.003(5) 0.010(6) -0.008(5)
N6 0.055(7) 0.043(6) 0.058(8) 0.013(6) 0.007(6) 0.001(5)
N11 0.072(9) 0.077(9) 0.060(9) 0.018(7) 0.016(7) -0.010(7)
N12 0.042(6) 0.049(6) 0.046(7) 0.015(5) 0.004(5) 0.017(5)
N21 0.064(8) 0.064(8) 0.061(9) -0.014(6) 0.034(6) 0.002(6)
N22 0.059(7) 0.045(7) 0.056(8) 0.003(6) 0.017(6) 0.000(6)
N23 0.086(10) 0.088(10) 0.056(9) -0.021(7) 0.032(7) 0.014(8)
N24 0.097(12) 0.059(9) 0.161(16) 0.036(10) 0.054(11) 0.004(8)
N31 0.088(10) 0.065(9) 0.055(9) 0.015(7) -0.001(7) -0.002(7)
N32 0.084(10) 0.100(12) 0.064(10) -0.002(8) 0.006(8) -0.013(9)
N33 0.077(9) 0.079(10) 0.063(9) 0.023(7) 0.021(7) 0.012(7)
N34 0.077(10) 0.073(10) 0.118(13) -0.008(9) -0.002(9) 0.012(8)
N41 0.055(7) 0.050(7) 0.054(8) 0.002(6) 0.013(6) 0.013(6)
N42 0.057(7) 0.041(6) 0.067(8) -0.017(6) 0.003(6) -0.006(5)
N43 0.068(8) 0.047(7) 0.091(10) -0.006(7) 0.030(7) 0.010(6)
N44 0.052(7) 0.061(8) 0.072(9) -0.007(7) -0.003(6) -0.014(6)
N51 0.117(13) 0.063(9) 0.080(11) 0.016(8) 0.023(9) -0.018(9)
N52 0.046(7) 0.129(13) 0.060(9) -0.004(8) 0.001(6) 0.005(8)
N53 0.077(9) 0.074(9) 0.087(11) 0.023(8) 0.011(8) -0.012(8)
N54 0.029(6) 0.119(12) 0.095(11) 0.024(9) -0.021(6) 0.030(7)
N61 0.052(7) 0.037(6) 0.064(8) 0.013(5) 0.012(6) 0.010(5)
N62 0.055(8) 0.066(9) 0.095(11) 0.005(8) 0.028(7) 0.004(6)
N63 0.067(9) 0.052(8) 0.103(11) -0.010(7) -0.018(8) 0.019(7)
N64 0.064(9) 0.088(10) 0.105(12) 0.008(9) 0.046(9) -0.003(8)
N71 0.054(10) 0.058(11) 0.099(15) 0.0000 0.035(10) 0.0000
N72 0.081(10) 0.089(10) 0.048(9) 0.001(7) -0.015(7) 0.015(8)
N73 0.123(19) 0.048(11) 0.109(17) 0.0000 0.033(14) 0.0000
C11 0.055(8) 0.045(8) 0.055(10) 0.014(7) 0.013(7) 0.001(7)
C12 0.046(7) 0.038(7) 0.042(8) 0.008(6) 0.015(6) 0.007(6)
C21 0.038(7) 0.053(8) 0.043(9) -0.003(6) -0.001(6) -0.004(6)
C22 0.046(7) 0.047(8) 0.041(8) -0.004(6) 0.015(6) 0.001(6)
C23 0.065(9) 0.051(8) 0.028(8) -0.010(6) 0.002(6) 0.009(7)
C24 0.052(8) 0.058(9) 0.067(11) 0.002(8) 0.017(7) 0.015(7)
C31 0.061(10) 0.064(10) 0.072(12) 0.008(8) 0.034(8) -0.006(8)
C32 0.055(9) 0.074(11) 0.053(10) -0.012(8) 0.000(7) -0.007(8)
C33 0.072(10) 0.046(8) 0.058(11) -0.001(7) 0.030(8) 0.001(7)
C34 0.051(9) 0.054(9) 0.060(10) 0.006(7) 0.001(7) 0.013(7)
C41 0.043(7) 0.050(8) 0.049(9) 0.004(6) 0.010(6) -0.007(6)
C42 0.050(8) 0.048(8) 0.039(8) -0.001(6) 0.018(6) 0.011(6)
C43 0.055(8) 0.038(7) 0.043(9) 0.005(6) 0.009(6) -0.001(6)
C44 0.044(7) 0.050(8) 0.053(9) 0.003(7) 0.006(6) -0.005(6)
C51 0.054(8) 0.070(10) 0.043(9) -0.002(7) 0.001(7) -0.004(7)
C52 0.054(9) 0.060(9) 0.053(10) 0.005(7) 0.011(7) -0.003(7)
C53 0.033(6) 0.062(9) 0.048(9) 0.008(7) 0.011(6) 0.008(6)
C54 0.081(11) 0.048(9) 0.054(10) -0.002(7) 0.014(8) 0.014(8)
C61 0.045(7) 0.053(8) 0.053(9) 0.002(7) 0.019(6) -0.001(6)
C62 0.042(7) 0.061(9) 0.064(11) -0.003(7) 0.029(7) 0.006(6)
C63 0.067(10) 0.038(8) 0.065(10) 0.001(7) 0.007(8) 0.008(7)
C64 0.037(7) 0.067(9) 0.040(9) -0.001(7) 0.002(6) -0.001(6)
C71 0.035(9) 0.062(13) 0.040(12) 0.0000 -0.004(8) 0.0000
C72 0.061(9) 0.064(9) 0.035(9) 0.005(7) 0.020(7) 0.013(7)
C73 0.081(16) 0.057(13) 0.062(15) 0.0000 0.032(12) 0.0000
C101 0.088(15) 0.111(17) 0.15(2) 0.033(15) -0.059(14) -0.032(13)
C102 0.17(2) 0.126(19) 0.127(19) -0.017(15) -0.033(17) 0.094(17)
C103 0.069(11) 0.17(2) 0.063(12) 0.065(13) -0.004(9) 0.009(12)
C201 0.051(10) 0.086(13) 0.135(17) -0.039(12) -0.034(11) -0.001(9)
C202 0.18(2) 0.135(18) 0.075(15) -0.004(12) 0.048(15) -0.099(16)
C203 0.096(14) 0.045(9) 0.132(17) 0.002(10) -0.018(12) -0.004(9)
C301 0.15(2) 0.082(18) 0.55(7) 0.06(3) 0.22(4) 0.018(17)
C302 0.29(4) 0.16(2) 0.104(19) 0.027(17) -0.04(2) -0.17(3)
C303 0.088(13) 0.067(11) 0.107(15) 0.011(10) 0.011(12) -0.010(10)
C401 0.087(15) 0.15(2) 0.131(19) -0.054(18) 0.048(14) -0.047(16)
C402 0.117(17) 0.16(2) 0.095(16) 0.042(14) 0.037(13) 0.100(15)
C403 0.077(12) 0.077(12) 0.097(14) -0.038(10) 0.028(10) 0.009(9)
C501 0.082(12) 0.049(10) 0.121(16) 0.008(10) -0.007(11) -0.006(9)
C502 0.035(8) 0.083(12) 0.107(14) 0.005(10) -0.007(8) 0.003(8)
C503 0.059(10) 0.102(13) 0.070(12) -0.008(10) -0.001(8) -0.026(9)
C601 0.063(10) 0.039(8) 0.126(15) -0.016(9) -0.002(10) 0.008(7)
C602 0.113(16) 0.085(13) 0.082(14) 0.036(10) 0.016(12) 0.030(11)
C603 0.033(7) 0.052(9) 0.134(15) 0.005(9) 0.000(9) 0.011(7)

loop_
_atom_type_symbol
_atom_type_scat_dispersion_real
_atom_type_scat_dispersion_imag
_atom_type_scat_Cromer_Mann_a1
_atom_type_scat_Cromer_Mann_b1
_atom_type_scat_Cromer_Mann_a2
_atom_type_scat_Cromer_Mann_b2
_atom_type_scat_Cromer_Mann_a3
_atom_type_scat_Cromer_Mann_b3
_atom_type_scat_Cromer_Mann_a4
_atom_type_scat_Cromer_Mann_b4
_atom_type_scat_Cromer_Mann_c
_atom_type_scat_source
C 0.0181 0.0091 2.3100 20.8439 1.0200 10.2075 1.5886 0.5687 0.8650 51.6512 0.2156 'International Tables Vol C 4.2.6.8 and 6.1.1.4'
H 0.0000 0.0000 0.4930 10.5109 0.3229 26.1257 0.1402 3.1424 0.0408 57.7998 0.0030 'International Tables Vol C 4.2.6.8 and 6.1.1.4'
Au -4.4197 7.2980 16.8819 0.4611 18.5913 8.6216 25.5582 1.4826 5.8600 36.3956 12.0658 'International Tables Vol C 4.2.6.8 and 6.1.1.4'
Cu -1.9646 0.5888 13.3380 3.5828 7.1676 0.2470 5.6158 11.3966 1.6735 64.8126 1.1910 'International Tables Vol C 4.2.6.8 and 6.1.1.4'
N 0.0311 0.0180 12.2126 0.0057 3.1322 9.8933 2.0125 28.9975 1.1663 0.5826 -11.5290 'International Tables Vol C 4.2.6.8 and 6.1.1.4'
O 0.0492 0.0322 3.0485 13.2771 2.2868 5.7011 1.5463 0.3239 0.8670 32.9089 0.2508 'International Tables Vol C 4.2.6.8 and 6.1.1.4'

loop_
_geom_angle_atom_site_label_1
_geom_angle_site_symmetry_1
_geom_angle_atom_site_label_2
_geom_angle_atom_site_label_3
_geom_angle_site_symmetry_3
_geom_angle
_geom_angle_publ_flag
C12 2_647 Au1 C11 2_647 89.1(5) yes
C12 2_647 Au1 C11 . 90.9(5) yes
C11 2_647 Au1 C11 . 179.994 yes
C12 2_647 Au1 C12 . 179.994 yes
C11 2_647 Au1 C12 . 90.9(5) yes
C11 . Au1 C12 . 89.1(5) yes
C12 2_647 Au1 N73 . 77.7(4) yes
C11 2_647 Au1 N73 . 96.8(5) yes
C11 . Au1 N73 . 83.2(5) yes
C12 . Au1 N73 . 102.3(4) yes
C12 2_647 Au1 N73 2_647 102.3(4) yes
C11 2_647 Au1 N73 2_647 83.2(5) yes
C11 . Au1 N73 2_647 96.8(5) yes
C12 . Au1 N73 2_647 77.7(4) yes
N73 . Au1 N73 2_647 179.996 yes
C21 . Au2 C22 . 92.4(5) yes
C21 . Au2 C23 . 176.8(5) yes
C22 . Au2 C23 . 90.4(5) yes
C21 . Au2 C24 . 89.6(5) yes
C22 . Au2 C24 . 177.4(6) yes
C23 . Au2 C24 . 87.6(5) yes
C21 . Au2 N32 . 81.8(4) yes
C22 . Au2 N32 . 93.7(4) yes
C23 . Au2 N32 . 99.7(4) yes
C24 . Au2 N32 . 84.9(5) yes
C21 . Au2 N63 7_546 81.6(4) yes
C22 . Au2 N63 7_546 98.5(4) yes
C23 . Au2 N63 7_546 96.5(4) yes
C24 . Au2 N63 7_546 83.5(5) yes
N32 . Au2 N63 7_546 159.7(4) yes
C31 . Au3 C32 . 90.0(6) yes
C31 . Au3 C33 . 176.9(6) yes
C32 . Au3 C33 . 89.0(6) yes
C31 . Au3 C34 . 92.5(6) yes
C32 . Au3 C34 . 176.7(6) yes
C33 . Au3 C34 . 88.4(6) yes
C31 . Au3 N52 . 91.6(5) yes
C32 . Au3 N52 . 92.7(5) yes
C33 . Au3 N52 . 91.4(5) yes
C34 . Au3 N52 . 89.5(5) yes
C31 . Au3 N71 . 78.1(4) yes
C32 . Au3 N71 . 90.5(5) yes
C33 . Au3 N71 . 99.0(4) yes
C34 . Au3 N71 . 87.8(5) yes
N52 . Au3 N71 . 169.2(4) yes
N51 . Au4 C41 . 84.6(5) yes
N51 . Au4 C42 . 95.3(5) yes
C41 . Au4 C42 . 88.8(5) yes
N51 . Au4 C43 . 94.1(5) yes
C41 . Au4 C43 . 178.5(5) yes
C42 . Au4 C43 . 92.1(5) yes
N51 . Au4 C44 . 86.0(5) yes
C41 . Au4 C44 . 92.6(5) yes
C42 . Au4 C44 . 178.1(5) yes
C43 . Au4 C44 . 86.5(5) yes
C51 . Au5 C52 . 90.6(6) yes
C51 . Au5 C53 . 175.9(6) yes
C52 . Au5 C53 . 90.7(5) yes
C51 . Au5 C54 . 89.3(6) yes
C52 . Au5 C54 . 178.3(6) yes
C53 . Au5 C54 . 89.5(5) yes
C51 . Au5 N23 . 91.8(5) yes
C52 . Au5 N23 . 84.3(5) yes
C53 . Au5 N23 . 92.1(5) yes
C54 . Au5 N23 . 94.0(5) yes
C51 . Au5 N52 . 90.2(5) yes
C52 . Au5 N52 . 1.0(5) yes
C53 . Au5 N52 . 91.3(4) yes
C54 . Au5 N52 . 177.3(5) yes
N23 . Au5 N52 . 83.5(4) yes
C61 . Au6 C62 . 93.9(5) yes
C61 . Au6 C63 . 176.8(5) yes
C62 . Au6 C63 . 88.1(6) yes
C61 . Au6 C64 . 86.4(5) yes
C62 . Au6 C64 . 178.5(5) yes
C63 . Au6 C64 . 91.5(6) yes
C61 . Au6 N54 6_554 88.7(5) yes
C62 . Au6 N54 6_554 84.8(5) yes
C63 . Au6 N54 6_554 94.0(5) yes
C64 . Au6 N54 6_554 96.6(4) yes
C72 5_657 Au7 C71 . 90.9(4) yes
C72 5_657 Au7 C72 . 178.3(8) yes
C71 . Au7 C72 . 90.9(4) yes
C72 5_657 Au7 C73 . 89.1(4) yes
C71 . Au7 C73 . 179.994 yes
C72 . Au7 C73 . 89.1(4) yes
N11 6_544 Cu1 O1 . 85.3(4) yes
N11 6_544 Cu1 N1 . 94.4(4) yes
O1 . Cu1 N1 . 92.2(4) yes
N11 6_544 Cu1 N2 . 95.2(4) yes
O1 . Cu1 N2 . 178.8(4) yes
N1 . Cu1 N2 . 86.7(5) yes
N11 6_544 Cu1 N12 . 81.9(4) yes
O1 . Cu1 N12 . 89.5(4) yes
N1 . Cu1 N12 . 175.8(5) yes
N2 . Cu1 N12 . 91.7(4) yes
N11 6_544 Cu1 N21 . 163.7(4) yes
O1 . Cu1 N21 . 81.3(4) yes
N1 . Cu1 N21 . 95.4(5) yes
N2 . Cu1 N21 . 98.4(4) yes
N12 . Cu1 N21 . 88.7(4) yes
N44 6_554 Cu2 N3 . 88.8(4) yes
N44 6_554 Cu2 N4 . 91.5(4) yes
N3 . Cu2 N4 . 86.7(5) yes
N44 6_554 Cu2 N22 . 95.1(4) yes
N3 . Cu2 N22 . 175.2(5) yes
N4 . Cu2 N22 . 90.3(5) yes
N44 6_554 Cu2 N31 . 166.3(4) yes
N3 . Cu2 N31 . 94.9(5) yes
N4 . Cu2 N31 . 101.9(5) yes
N22 . Cu2 N31 . 82.0(4) yes
N44 6_554 Cu2 N41 . 78.6(4) yes
N3 . Cu2 N41 . 90.8(5) yes
N4 . Cu2 N41 . 169.9(5) yes
N22 . Cu2 N41 . 92.8(4) yes
N31 . Cu2 N41 . 88.1(4) yes
N62 6_555 Cu3 N43 6_554 164.1(4) yes
N62 6_555 Cu3 N5 . 94.7(4) yes
N43 6_554 Cu3 N5 . 96.9(4) yes
N62 6_555 Cu3 N6 . 98.4(4) yes
N43 6_554 Cu3 N6 . 93.2(4) yes
N5 . Cu3 N6 . 86.2(4) yes
N62 6_555 Cu3 N42 . 85.5(4) yes
N43 6_554 Cu3 N42 . 83.1(4) yes
N5 . Cu3 N42 . 179.0(4) yes
N6 . Cu3 N42 . 92.9(4) yes
N62 6_555 Cu3 N61 . 86.5(4) yes
N43 6_554 Cu3 N61 . 82.0(4) yes
N5 . Cu3 N61 . 93.4(4) yes
N6 . Cu3 N61 . 175.2(5) yes
N42 . Cu3 N61 . 87.5(4) yes
Cu1 . O1 H11 . 129.5 no
Cu1 . O1 H12 . 110.9 no
H11 . O1 H12 . 112.7 no
Cu1 . N1 C101 . 107.3(9) yes
Cu1 . N1 C102 . 113.9(10) yes
C101 . N1 C102 . 102.5(15) yes
Cu1 . N1 C103 . 114.0(9) yes
C101 . N1 C103 . 112.7(13) yes
C102 . N1 C103 . 105.9(14) yes
Cu1 . N2 C201 . 105.0(9) yes
Cu1 . N2 C202 . 109.8(9) yes
C201 . N2 C202 . 109.8(14) yes
Cu1 . N2 C203 . 113.6(9) yes
C201 . N2 C203 . 107.7(12) yes
C202 . N2 C203 . 110.7(13) yes
Cu2 . N3 C301 . 102.5(12) yes
Cu2 . N3 C302 . 110.9(11) yes
C301 . N3 C302 . 116(2) yes
Cu2 . N3 C303 . 117.0(10) yes
C301 . N3 C303 . 107.8(17) yes
C302 . N3 C303 . 103.5(15) yes
Cu2 . N4 C401 . 107.1(11) yes
Cu2 . N4 C402 . 112.4(9) yes
C401 . N4 C402 . 108.1(14) yes
Cu2 . N4 C403 . 112.3(8) yes
C401 . N4 C403 . 109.0(13) yes
C402 . N4 C403 . 107.8(13) yes
Cu3 . N5 C501 . 105.4(9) yes
Cu3 . N5 C502 . 114.6(9) yes
C501 . N5 C502 . 106.9(12) yes
Cu3 . N5 C503 . 111.0(8) yes
C501 . N5 C503 . 113.2(12) yes
C502 . N5 C503 . 105.9(11) yes
Cu3 . N6 C601 . 106.3(8) yes
Cu3 . N6 C602 . 110.0(9) yes
C601 . N6 C602 . 109.4(12) yes
Cu3 . N6 C603 . 113.2(8) yes
C601 . N6 C603 . 108.1(11) yes
C602 . N6 C603 . 109.8(12) yes
Cu1 6_545 N11 C11 . 153.0(13) yes
Cu1 . N12 C12 . 176.1(11) yes
Cu1 . N21 C21 . 164.2(11) yes
Cu2 . N22 C22 . 164.8(11) yes
C23 . N23 Au5 . 148.8(12) yes
Cu2 . N31 C31 . 159.9(13) yes
C32 . N32 Au2 . 120.2(13) yes
Cu2 . N41 C41 . 175.6(11) yes
Cu3 . N42 C42 . 176.1(12) yes
Cu3 6_555 N43 C43 . 148.2(12) yes
Cu2 6_555 N44 C44 . 152.0(12) yes
Au4 . N51 C51 . 148.4(13) yes
C52 . N52 Au3 . 146.3(12) yes
C52 . N52 Au5 . 1.7(9) yes
Au3 . N52 Au5 . 144.6(4) yes
C54 . N54 Au6 6_555 162.1(14) yes
Cu3 . N61 C61 . 171.7(12) yes
Cu3 6_554 N62 C62 . 166.7(12) yes
C63 . N63 Au2 7_556 133.1(12) yes
C71 . N71 Au3 . 89.4(3) yes
C71 . N71 Au3 5_657 89.4(3) yes
Au3 . N71 Au3 5_657 178.7(6) yes
C73 . N73 Au1 . 112.6(3) yes
C73 . N73 Au1 5_657 112.6(3) yes
Au1 . N73 Au1 5_657 134.8(6) yes
Au1 . C11 N11 . 173.5(14) yes
Au1 . C12 N12 . 176.8(12) yes
Au2 . C21 N21 . 175.1(11) yes
Au2 . C22 N22 . 174.1(12) yes
Au2 . C23 N23 . 178.5(13) yes
Au2 . C24 N24 . 178.2(16) yes
Au3 . C31 N31 . 174.9(14) yes
Au3 . C32 N32 . 176.8(15) yes
Au3 . C33 N33 . 177.7(14) yes
Au3 . C34 N34 . 175.9(14) yes
Au4 . C41 N41 . 179.2(12) yes
Au4 . C42 N42 . 175.4(12) yes
Au4 . C43 N43 . 176.1(13) yes
Au4 . C44 N44 . 174.1(13) yes
Au5 . C51 N51 . 175.0(15) yes
Au5 . C52 N52 . 177.3(14) yes
N53 . C53 Au5 . 177.9(12) yes
Au5 . C54 N54 . 176.3(15) yes
Au6 . C61 N61 . 173.4(12) yes
Au6 . C62 N62 . 174.3(14) yes
Au6 . C63 N63 . 177.3(14) yes
Au6 . C64 N64 . 179.3(14) yes
Au7 . C71 N71 . 179.990 yes
Au7 . C72 N72 . 178.8(14) yes
Au7 . C73 N73 . 179.990 yes
N1 . C101 C201 . 109.6(15) yes
N1 . C101 H1011 . 110.7 no
C201 . C101 H1011 . 109.3 no
N1 . C101 H1012 . 110.1 no
C201 . C101 H1012 . 107.0 no
H1011 . C101 H1012 . 110.1 no
N1 . C102 H1021 . 108.1 no
N1 . C102 H1022 . 109.7 no
H1021 . C102 H1022 . 108.1 no
N1 . C102 H1023 . 110.9 no
H1021 . C102 H1023 . 110.4 no
H1022 . C102 H1023 . 109.6 no
N1 . C103 H1031 . 108.7 no
N1 . C103 H1032 . 110.4 no
H1031 . C103 H1032 . 109.8 no
N1 . C103 H1033 . 109.2 no
H1031 . C103 H1033 . 108.0 no
H1032 . C103 H1033 . 110.7 no
N2 . C201 C101 . 114.1(13) yes
N2 . C201 H2011 . 107.8 no
C101 . C201 H2011 . 108.5 no
N2 . C201 H2012 . 107.1 no
C101 . C201 H2012 . 108.6 no
H2011 . C201 H2012 . 110.7 no
N2 . C202 H2021 . 108.0 no
N2 . C202 H2022 . 107.9 no
H2021 . C202 H2022 . 109.0 no
N2 . C202 H2023 . 109.5 no
H2021 . C202 H2023 . 111.6 no
H2022 . C202 H2023 . 110.8 no
N2 . C203 H2031 . 109.0 no
N2 . C203 H2032 . 109.4 no
H2031 . C203 H2032 . 110.2 no
N2 . C203 H2033 . 108.5 no
H2031 . C203 H2033 . 109.8 no
H2032 . C203 H2033 . 109.9 no
N3 . C301 C401 . 130(2) yes
N3 . C301 H3011 . 103.8 no
C401 . C301 H3011 . 102.3 no
N3 . C301 H3012 . 104.7 no
C401 . C301 H3012 . 105.8 no
H3011 . C301 H3012 . 109.5 no
N3 . C302 H3021 . 109.9 no
N3 . C302 H3022 . 108.4 no
H3021 . C302 H3022 . 109.5 no
N3 . C302 H3023 . 110.0 no
H3021 . C302 H3023 . 107.2 no
H3022 . C302 H3023 . 111.9 no
N3 . C303 H3031 . 109.1 no
N3 . C303 H3032 . 109.9 no
H3031 . C303 H3032 . 108.8 no
N3 . C303 H3033 . 108.2 no
H3031 . C303 H3033 . 109.9 no
H3032 . C303 H3033 . 110.9 no
N4 . C401 C301 . 113.2(18) yes
N4 . C401 H4011 . 109.0 no
C301 . C401 H4011 . 111.0 no
N4 . C401 H4012 . 106.9 no
C301 . C401 H4012 . 107.1 no
H4011 . C401 H4012 . 109.5 no
N4 . C402 H4021 . 107.8 no
N4 . C402 H4022 . 110.4 no
H4021 . C402 H4022 . 109.2 no
N4 . C402 H4023 . 108.8 no
H4021 . C402 H4023 . 108.2 no
H4022 . C402 H4023 . 112.3 no
N4 . C403 H4031 . 111.6 no
N4 . C403 H4032 . 110.5 no
H4031 . C403 H4032 . 108.7 no
N4 . C403 H4033 . 111.0 no
H4031 . C403 H4033 . 108.0 no
H4032 . C403 H4033 . 106.9 no
N5 . C501 C601 . 110.9(13) yes
N5 . C501 H5011 . 109.1 no
C601 . C501 H5011 . 109.0 no
N5 . C501 H5012 . 110.0 no
C601 . C501 H5012 . 108.2 no
H5011 . C501 H5012 . 109.6 no
N5 . C502 H5021 . 109.6 no
N5 . C502 H5022 . 108.2 no
H5021 . C502 H5022 . 108.8 no
N5 . C502 H5023 . 110.5 no
H5021 . C502 H5023 . 110.0 no
H5022 . C502 H5023 . 109.7 no
N5 . C503 H5031 . 111.4 no
N5 . C503 H5032 . 108.5 no
H5031 . C503 H5032 . 109.2 no
N5 . C503 H5033 . 109.9 no
H5031 . C503 H5033 . 110.6 no
H5032 . C503 H5033 . 107.1 no
N6 . C601 C501 . 108.7(12) yes
N6 . C601 H6011 . 109.9 no
C501 . C601 H6011 . 110.2 no
N6 . C601 H6012 . 109.2 no
C501 . C601 H6012 . 110.6 no
H6011 . C601 H6012 . 108.3 no
N6 . C602 H6021 . 108.9 no
N6 . C602 H6022 . 108.1 no
H6021 . C602 H6022 . 107.7 no
N6 . C602 H6023 . 109.5 no
H6021 . C602 H6023 . 111.6 no
H6022 . C602 H6023 . 110.9 no
N6 . C603 H6031 . 110.2 no
N6 . C603 H6032 . 108.8 no
H6031 . C603 H6032 . 110.5 no
N6 . C603 H6033 . 108.3 no
H6031 . C603 H6033 . 109.9 no
H6032 . C603 H6033 . 109.1 no

loop_
_geom_bond_atom_site_label_1
_geom_bond_atom_site_label_2
_geom_bond_site_symmetry_2
_geom_bond_distance
_geom_bond_publ_flag
Au1 C12 2_647 2.025(12) yes
Au1 C11 2_647 2.003(13) yes
Au1 C11 . 2.003(13) yes
Au1 C12 . 2.025(12) yes
Au1 N73 . 3.107(7) yes
Au1 N73 2_647 3.107(7) yes
Au2 C21 . 2.002(13) yes
Au2 C22 . 2.011(13) yes
Au2 C23 . 2.000(13) yes
Au2 C24 . 1.979(15) yes
Au2 N32 . 3.070(14) yes
Au2 N63 7_546 3.052(12) yes
Au3 C31 . 1.994(16) yes
Au3 C32 . 2.003(14) yes
Au3 C33 . 2.012(15) yes
Au3 C34 . 1.967(15) yes
Au3 N52 . 3.039(12) yes
Au3 N71 . 3.2232(6) yes
Au4 N51 . 2.764(13) yes
Au4 C41 . 1.984(13) yes
Au4 C42 . 2.037(14) yes
Au4 C43 . 2.000(13) yes
Au4 C44 . 2.022(13) yes
Au5 C51 . 2.012(15) yes
Au5 C52 . 1.995(14) yes
Au5 C53 . 1.965(13) yes
Au5 C54 . 2.056(15) yes
Au5 N23 . 2.874(11) yes
Au5 N52 . 3.142(12) yes
Au6 C61 . 2.013(13) yes
Au6 C62 . 2.036(14) yes
Au6 C63 . 2.004(13) yes
Au6 C64 . 2.019(14) yes
Au6 N54 6_554 3.068(10) yes
Au7 C72 5_657 2.022(14) yes
Au7 C71 . 2.04(2) yes
Au7 C72 . 2.022(14) yes
Au7 C73 . 2.00(2) yes
Cu1 N11 6_544 2.636(12) yes
Cu1 O1 . 1.961(8) yes
Cu1 N1 . 2.055(10) yes
Cu1 N2 . 2.045(11) yes
Cu1 N12 . 2.037(9) yes
Cu1 N21 . 2.456(11) yes
Cu2 N44 6_554 2.878(12) yes
Cu2 N3 . 2.061(11) yes
Cu2 N4 . 2.021(10) yes
Cu2 N22 . 2.032(11) yes
Cu2 N31 . 2.421(12) yes
Cu2 N41 . 1.995(11) yes
Cu3 N62 6_555 2.453(13) yes
Cu3 N43 6_554 2.603(12) yes
Cu3 N5 . 2.028(10) yes
Cu3 N6 . 2.044(10) yes
Cu3 N42 . 2.018(10) yes
Cu3 N61 . 1.976(10) yes
O1 H11 . 0.900 no
O1 H12 . 0.900 no
N1 C101 . 1.472(19) yes
N1 C102 . 1.484(18) yes
N1 C103 . 1.464(17) yes
N2 C201 . 1.520(18) yes
N2 C202 . 1.466(17) yes
N2 C203 . 1.490(17) yes
N3 C301 . 1.38(3) yes
N3 C302 . 1.46(2) yes
N3 C303 . 1.439(17) yes
N4 C401 . 1.50(2) yes
N4 C402 . 1.502(17) yes
N4 C403 . 1.488(16) yes
N5 C501 . 1.458(16) yes
N5 C502 . 1.479(16) yes
N5 C503 . 1.511(16) yes
N6 C601 . 1.488(16) yes
N6 C602 . 1.482(17) yes
N6 C603 . 1.518(15) yes
N11 C11 . 1.115(15) yes
N12 C12 . 1.096(13) yes
N21 C21 . 1.164(15) yes
N22 C22 . 1.139(14) yes
N23 C23 . 1.129(15) yes
N24 C24 . 1.143(17) yes
N31 C31 . 1.141(17) yes
N32 C32 . 1.141(17) yes
N33 C33 . 1.122(16) yes
N34 C34 . 1.138(17) yes
N41 C41 . 1.147(15) yes
N42 C42 . 1.105(15) yes
N43 C43 . 1.109(15) yes
N44 C44 . 1.097(15) yes
N51 C51 . 1.116(16) yes
N52 C52 . 1.147(16) yes
N53 C53 . 1.148(15) yes
N54 C54 . 1.084(16) yes
N61 C61 . 1.133(14) yes
N62 C62 . 1.102(16) yes
N63 C63 . 1.099(15) yes
N64 C64 . 1.130(16) yes
N71 C71 . 1.12(2) yes
N72 C72 . 1.112(15) yes
N73 C73 . 1.13(2) yes
C101 C201 . 1.47(2) yes
C101 H1011 . 0.980 no
C101 H1012 . 0.973 no
C102 H1021 . 0.971 no
C102 H1022 . 0.974 no
C102 H1023 . 0.945 no
C103 H1031 . 0.978 no
C103 H1032 . 0.945 no
C103 H1033 . 0.973 no
C201 H2011 . 0.954 no
C201 H2012 . 0.969 no
C202 H2021 . 0.951 no
C202 H2022 . 0.963 no
C202 H2023 . 0.944 no
C203 H2031 . 0.948 no
C203 H2032 . 0.960 no
C203 H2033 . 0.967 no
C301 C401 . 1.30(3) yes
C301 H3011 . 0.980 no
C301 H3012 . 0.980 no
C302 H3021 . 0.982 no
C302 H3022 . 0.942 no
C302 H3023 . 0.956 no
C303 H3031 . 0.978 no
C303 H3032 . 0.959 no
C303 H3033 . 0.956 no
C401 H4011 . 0.980 no
C401 H4012 . 0.980 no
C402 H4021 . 0.983 no
C402 H4022 . 0.934 no
C402 H4023 . 0.950 no
C403 H4031 . 0.952 no
C403 H4032 . 0.955 no
C403 H4033 . 0.981 no
C501 C601 . 1.48(2) yes
C501 H5011 . 0.976 no
C501 H5012 . 0.979 no
C502 H5021 . 0.957 no
C502 H5022 . 0.966 no
C502 H5023 . 0.950 no
C503 H5031 . 0.938 no
C503 H5032 . 0.974 no
C503 H5033 . 0.960 no
C601 H6011 . 0.960 no
C601 H6012 . 0.981 no
C602 H6021 . 0.974 no
C602 H6022 . 0.972 no
C602 H6023 . 0.925 no
C603 H6031 . 0.954 no
C603 H6032 . 0.961 no
C603 H6033 . 0.974 no

loop_
_geom_hbond_atom_site_label_D
_geom_hbond_atom_site_label_H
_geom_hbond_atom_site_label_A
_geom_hbond_site_symmetry_A
_geom_hbond_angle_DHA
_geom_hbond_distance_DH
_geom_hbond_distance_HA
_geom_hbond_distance_DA
_geom_hbond_publ_flag
O1 H11 N33 1_554 179 0.90 1.90 2.797(2) yes
O1 H12 N72 5_657 179 0.90 1.87 2.772(2) yes
